data_4505613
loop_
_publ_author_name
'Thu\'ery, Pierre'

_publ_section_title
;
 Lanthanide Ion Complexes with 2-, 3-, or 4-Sulfobenzoate and
 Cucurbit[6]uril
;
_journal_issue 3
_journal_name_full 'Crystal Growth &amp; Design'
_journal_page_first 1632
_journal_paper_doi 10.1021/cg2016808
_journal_volume 12
_journal_year 2012
_chemical_formula_sum 'C50 H62 N28 Nd2 O42 S2'
_chemical_formula_weight 2079.88
_space_group_IT_number 2
_symmetry_cell_setting triclinic
_symmetry_space_group_name_Hall '-P 1'
_symmetry_space_group_name_H-M 'P -1'
_atom_sites_solution_hydrogens geom
_atom_sites_solution_primary direct
_atom_sites_solution_secondary difmap
_audit_creation_method SHELXL-97
_cell_angle_alpha 72.483(2)
_cell_angle_beta 82.584(2)
_cell_angle_gamma 80.408(2)
_cell_formula_units_Z 1
_cell_length_a 10.5336(3)
_cell_length_b 12.7121(4)
_cell_length_c 13.8550(5)
_cell_measurement_reflns_used 95925
_cell_measurement_temperature 150(2)
_cell_measurement_theta_max 30.51
_cell_measurement_theta_min 2.40
_cell_volume 1738.32(10)
_computing_cell_refinement 'HKL2000 (Otwinowski & Minor, 1997)'
_computing_data_collection 'COLLECT (Nonius, 1998)'
_computing_data_reduction 'HKL2000 (Otwinowski & Minor, 1997)'
_computing_molecular_graphics 'SHELXTL (Sheldrick, 2008)'
_computing_publication_material 'SHELXTL (Sheldrick, 2008); PLATON (Spek, 2003)'
_computing_structure_refinement 'SHELXL-97 (Sheldrick, 2008)'
_computing_structure_solution 'SHELXS-97 (Sheldrick, 2008)'
_diffrn_ambient_temperature 150(2)
_diffrn_measured_fraction_theta_full 0.999
_diffrn_measured_fraction_theta_max 0.999
_diffrn_measurement_device_type 'Nonius Kappa-CCD area-detector diffractometer'
_diffrn_measurement_method 'two \f and twelve \w scans with 2\% steps (715 frames)'
_diffrn_radiation_monochromator graphite
_diffrn_radiation_source 'fine-focus sealed tube'
_diffrn_radiation_type MoK\a
_diffrn_radiation_wavelength 0.71073
_diffrn_reflns_av_R_equivalents 0.0287
_diffrn_reflns_av_sigmaI/netI 0.0361
_diffrn_reflns_limit_h_max 15
_diffrn_reflns_limit_h_min -15
_diffrn_reflns_limit_k_max 18
_diffrn_reflns_limit_k_min -18
_diffrn_reflns_limit_l_max 19
_diffrn_reflns_limit_l_min -19
_diffrn_reflns_number 95925
_diffrn_reflns_theta_full 30.51
_diffrn_reflns_theta_max 30.51
_diffrn_reflns_theta_min 2.40
_diffrn_standards_decay_% 0
_diffrn_standards_interval_time 0
_diffrn_standards_number 0
_exptl_absorpt_coefficient_mu 1.668
_exptl_absorpt_correction_T_max 0.716
_exptl_absorpt_correction_T_min 0.609
_exptl_absorpt_correction_type multi-scan
_exptl_absorpt_process_details 'SCALEPACK (Otwinowski & Minor, 1997)'
_exptl_crystal_colour colourless
_exptl_crystal_density_diffrn 1.987
_exptl_crystal_density_method 'not measured'
_exptl_crystal_description parallelepiped
_exptl_crystal_F_000 1046
_exptl_crystal_size_max 0.26
_exptl_crystal_size_mid 0.20
_exptl_crystal_size_min 0.20
_refine_diff_density_max 1.481
_refine_diff_density_min -1.152
_refine_diff_density_rms 0.110
_refine_ls_extinction_method none
_refine_ls_goodness_of_fit_ref 1.041
_refine_ls_hydrogen_treatment constr
_refine_ls_matrix_type full
_refine_ls_number_parameters 592
_refine_ls_number_reflns 10598
_refine_ls_number_restraints 45
_refine_ls_restrained_S_all 1.057
_refine_ls_R_factor_all 0.0304
_refine_ls_R_factor_gt 0.0263
_refine_ls_shift/su_max 0.002
_refine_ls_shift/su_mean 0.000
_refine_ls_structure_factor_coef Fsqd
_refine_ls_weighting_details 'calc w=1/[\s^2^(Fo^2^)+(0.0415P)^2^+0.5336P] where P=(Fo^2^+2Fc^2^)/3'
_refine_ls_weighting_scheme calc
_refine_ls_wR_factor_gt 0.0706
_refine_ls_wR_factor_ref 0.0719
_reflns_number_gt 9719
_reflns_number_total 10598
_reflns_threshold_expression >2sigma(I)
_cod_data_source_file cg2016808_si_002.cif
_cod_data_source_block 12
_cod_database_code 4505613

loop_
_symmetry_equiv_pos_as_xyz
'x, y, z'
'-x, -y, -z'

loop_
_atom_site_label
_atom_site_type_symbol
_atom_site_fract_x
_atom_site_fract_y
_atom_site_fract_z
_atom_site_U_iso_or_equiv
_atom_site_adp_type
_atom_site_occupancy
_atom_site_symmetry_multiplicity
_atom_site_calc_flag
_atom_site_refinement_flags
Nd Nd 0.366343(9) 1.012339(7) 0.213215(7) 0.01537(4) Uani 1 1 d .
S1 S 0.41388(4) 0.81137(4) 0.47686(3) 0.01702(9) Uani 1 1 d .
O1 O 0.53857(16) 0.58211(15) 0.21711(13) 0.0345(4) Uani 1 1 d .
H1 H 0.5390 0.5456 0.1681 0.041 Uiso 1 1 d R
O2 O 0.70184(15) 0.44721(13) 0.26795(12) 0.0262(3) Uani 1 1 d .
O3 O 0.43173(14) 0.89289(11) 0.37644(10) 0.0214(3) Uani 1 1 d .
O4 O 0.28658(13) 0.77693(12) 0.49553(11) 0.0219(3) Uani 1 1 d .
O5 O 0.44966(15) 0.84938(13) 0.55701(11) 0.0246(3) Uani 1 1 d .
O6 O 0.14501(13) 1.09086(11) 0.25177(11) 0.0202(3) Uani 1 1 d .
O7 O -0.40542(13) 1.03726(11) 0.20255(10) 0.0185(3) Uani 1 1 d .
O8 O 0.25153(13) 0.84973(11) 0.25370(11) 0.0210(3) Uani 1 1 d .
O9 O -0.26173(14) 0.77012(13) 0.18090(12) 0.0272(3) Uani 1 1 d .
O10 O 0.38587(13) 0.77421(12) 0.02318(10) 0.0205(3) Uani 1 1 d .
O11 O -0.15215(14) 0.67777(13) -0.02418(12) 0.0261(3) Uani 1 1 d .
O12 O 0.36815(15) 1.13364(13) 0.32159(12) 0.0283(3) Uani 1 1 d .
H12A H 0.4146 1.1323 0.3651 0.034 Uiso 1 1 d R
H12B H 0.2950 1.1794 0.3377 0.034 Uiso 1 1 d R
O13 O 0.37883(14) 1.19379(12) 0.08743(12) 0.0266(3) Uani 1 1 d .
H13A H 0.4562 1.2209 0.0489 0.032 Uiso 1 1 d R
H13B H 0.3117 1.2395 0.0678 0.032 Uiso 1 1 d R
O14 O 0.27033(18) 1.02009(16) 0.05952(13) 0.0363(4) Uani 1 1 d .
H14A H 0.2309 0.9801 0.0294 0.044 Uiso 1 1 d R
H14B H 0.2153 1.0888 0.0366 0.044 Uiso 1 1 d R
O15 O 0.50042(14) 0.87667(13) 0.13875(12) 0.0259(3) Uani 1 1 d .
H15A H 0.5797 0.8440 0.1558 0.031 Uiso 1 1 d R
H15B H 0.4600 0.8441 0.1135 0.031 Uiso 1 1 d R
O16 O 0.14582(16) 1.23041(12) 0.40667(12) 0.0292(3) Uani 1 1 d .
O17 O 0.18127(16) 1.38241(14) 0.28935(11) 0.0289(3) Uani 1 1 d .
O18 O 0.01515(16) 1.38298(14) 0.39917(13) 0.0344(4) Uani 1 1 d .
O19 O 0.5754(3) 0.5571(3) 0.0345(2) 0.0296(7) Uani 0.50 1 d P
O20 O 0.5341(3) 0.5119(3) -0.0949(2) 0.0294(7) Uani 0.50 1 d P
O21 O 0.4244(3) 0.4536(3) 0.0507(3) 0.0370(8) Uani 0.50 1 d P
O22 O 0.1516(5) 0.9346(5) -0.0465(4) 0.0659(11) Uani 0.50 1 d PDU
O23 O -0.0177(6) 0.9257(6) 0.0456(5) 0.0934(15) Uani 0.50 1 d PDU
O24 O -0.0254(5) 1.0262(6) -0.1073(5) 0.0835(14) Uani 0.50 1 d PDU
N1 N -0.06453(15) 1.18064(13) 0.24594(12) 0.0166(3) Uani 1 1 d .
N2 N -0.02858(15) 1.00818(13) 0.34679(12) 0.0170(3) Uani 1 1 d .
N3 N -0.24138(15) 0.98218(13) 0.31005(12) 0.0170(3) Uani 1 1 d .
N4 N -0.28830(15) 1.16139(12) 0.23148(12) 0.0157(3) Uani 1 1 d .
N5 N 0.05399(15) 0.82008(13) 0.34323(12) 0.0172(3) Uani 1 1 d .
N6 N 0.14678(15) 0.70314(13) 0.25653(12) 0.0173(3) Uani 1 1 d .
N7 N -0.06399(15) 0.67080(13) 0.22667(13) 0.0183(3) Uani 1 1 d .
N8 N -0.15692(15) 0.79258(13) 0.30908(13) 0.0184(3) Uani 1 1 d .
N9 N 0.22159(15) 0.66686(13) 0.09495(12) 0.0175(3) Uani 1 1 d .
N10 N 0.28302(15) 0.69555(13) -0.06977(12) 0.0164(3) Uani 1 1 d .
N11 N 0.06161(15) 0.67144(14) -0.08895(12) 0.0189(3) Uani 1 1 d .
N12 N 0.01739(15) 0.60832(14) 0.07743(12) 0.0182(3) Uani 1 1 d .
N13 N 0.11362(17) 1.33293(14) 0.36450(13) 0.0223(3) Uani 1 1 d .
N14 N 0.5000 0.5000 0.0000 0.0294(6) Uani 1 2 d S
N15 N 0.0356(5) 0.9632(6) -0.0369(5) 0.0622(12) Uani 0.50 1 d PDU
C1 C 0.62392(19) 0.52465(17) 0.28211(15) 0.0207(4) Uani 1 1 d .
C2 C 0.61773(18) 0.56523(16) 0.37301(15) 0.0194(3) Uani 1 1 d .
C3 C 0.52942(18) 0.65635(16) 0.38343(15) 0.0190(3) Uani 1 1 d .
H3 H 0.4726 0.6922 0.3338 0.023 Uiso 1 1 calc R
C4 C 0.52655(18) 0.69343(15) 0.46825(14) 0.0176(3) Uani 1 1 d .
C5 C 0.61005(19) 0.64002(16) 0.54369(15) 0.0208(4) Uani 1 1 d .
H5 H 0.6072 0.6649 0.6007 0.025 Uiso 1 1 calc R
C6 C 0.6984(2) 0.54835(17) 0.53240(16) 0.0238(4) Uani 1 1 d .
H6 H 0.7548 0.5122 0.5822 0.029 Uiso 1 1 calc R
C7 C 0.7026(2) 0.51090(16) 0.44775(15) 0.0220(4) Uani 1 1 d .
H7 H 0.7615 0.4499 0.4407 0.026 Uiso 1 1 calc R
C8 C 0.02799(18) 1.09274(15) 0.27817(14) 0.0170(3) Uani 1 1 d .
C9 C -0.19150(17) 1.15941(15) 0.29753(13) 0.0155(3) Uani 1 1 d .
H9 H -0.2222 1.2076 0.3416 0.019 Uiso 1 1 calc R
C10 C -0.16715(17) 1.03490(15) 0.35972(14) 0.0160(3) Uani 1 1 d .
H10 H -0.1980 1.0240 0.4314 0.019 Uiso 1 1 calc R
C11 C -0.31907(17) 1.05824(15) 0.24352(14) 0.0160(3) Uani 1 1 d .
C12 C 0.04384(18) 0.90311(15) 0.39667(14) 0.0171(3) Uani 1 1 d .
H12C H 0.0027 0.8747 0.4643 0.020 Uiso 1 1 calc R
H12D H 0.1301 0.9156 0.4038 0.020 Uiso 1 1 calc R
C13 C -0.25865(17) 0.86531(15) 0.34652(15) 0.0180(3) Uani 1 1 d .
H13C H -0.2634 0.8423 0.4202 0.022 Uiso 1 1 calc R
H13D H -0.3404 0.8567 0.3265 0.022 Uiso 1 1 calc R
C14 C 0.15842(18) 0.79696(15) 0.28139(14) 0.0168(3) Uani 1 1 d .
C15 C -0.03981(17) 0.74347(15) 0.35969(14) 0.0163(3) Uani 1 1 d .
H15 H -0.0584 0.7063 0.4320 0.020 Uiso 1 1 calc R
C16 C 0.02617(17) 0.66021(15) 0.30048(14) 0.0164(3) Uani 1 1 d .
H16 H 0.0409 0.5840 0.3452 0.020 Uiso 1 1 calc R
C17 C -0.16990(18) 0.74824(16) 0.23267(15) 0.0189(3) Uani 1 1 d .
C18 C 0.24681(17) 0.64908(16) 0.19922(14) 0.0169(3) Uani 1 1 d .
H18A H 0.2575 0.5697 0.2329 0.020 Uiso 1 1 calc R
H18B H 0.3276 0.6760 0.1998 0.020 Uiso 1 1 calc R
C19 C -0.06060(18) 0.58795(15) 0.17312(14) 0.0181(3) Uani 1 1 d .
H19A H -0.0278 0.5157 0.2166 0.022 Uiso 1 1 calc R
H19B H -0.1483 0.5847 0.1609 0.022 Uiso 1 1 calc R
C20 C 0.30397(17) 0.71906(15) 0.01625(14) 0.0164(3) Uani 1 1 d .
C21 C 0.15681(17) 0.58941(15) 0.06550(14) 0.0162(3) Uani 1 1 d .
H21 H 0.1905 0.5117 0.0981 0.019 Uiso 1 1 calc R
C22 C 0.18733(17) 0.62089(15) -0.05138(14) 0.0157(3) Uani 1 1 d .
H22 H 0.2212 0.5550 -0.0743 0.019 Uiso 1 1 calc R
C23 C -0.03643(18) 0.65698(15) -0.01318(14) 0.0187(3) Uani 1 1 d .
C24 C 0.35385(17) 0.73733(15) -0.16749(13) 0.0160(3) Uani 1 1 d .
H24A H 0.4378 0.7512 -0.1562 0.019 Uiso 1 1 calc R
H24B H 0.3680 0.6805 -0.2028 0.019 Uiso 1 1 calc R
C25 C 0.03540(18) 0.70774(15) -0.19408(14) 0.0175(3) Uani 1 1 d .
H25A H -0.0551 0.7051 -0.1985 0.021 Uiso 1 1 calc R
H25B H 0.0861 0.6565 -0.2285 0.021 Uiso 1 1 calc R

loop_
_atom_site_aniso_label
_atom_site_aniso_U_11
_atom_site_aniso_U_22
_atom_site_aniso_U_33
_atom_site_aniso_U_23
_atom_site_aniso_U_13
_atom_site_aniso_U_12
Nd 0.01266(5) 0.01672(5) 0.01755(5) -0.00573(4) -0.00135(3) -0.00270(3)
S1 0.0157(2) 0.0193(2) 0.0165(2) -0.00644(16) -0.00194(15) -0.00098(16)
O1 0.0298(8) 0.0457(10) 0.0353(9) -0.0271(8) -0.0158(7) 0.0140(7)
O2 0.0263(8) 0.0267(7) 0.0285(8) -0.0148(6) -0.0035(6) 0.0019(6)
O3 0.0219(7) 0.0202(6) 0.0202(7) -0.0034(5) -0.0019(5) -0.0019(5)
O4 0.0154(6) 0.0273(7) 0.0219(7) -0.0057(5) -0.0008(5) -0.0032(5)
O5 0.0243(7) 0.0292(7) 0.0242(7) -0.0150(6) -0.0052(6) 0.0014(6)
O6 0.0136(6) 0.0218(6) 0.0248(7) -0.0066(5) -0.0010(5) -0.0019(5)
O7 0.0147(6) 0.0206(6) 0.0216(6) -0.0067(5) -0.0027(5) -0.0039(5)
O8 0.0171(6) 0.0217(6) 0.0267(7) -0.0090(5) 0.0004(5) -0.0068(5)
O9 0.0189(7) 0.0339(8) 0.0336(8) -0.0169(7) -0.0093(6) 0.0027(6)
O10 0.0197(6) 0.0234(7) 0.0213(7) -0.0081(5) -0.0009(5) -0.0084(5)
O11 0.0145(6) 0.0361(8) 0.0263(7) -0.0067(6) -0.0037(5) -0.0018(6)
O12 0.0232(7) 0.0335(8) 0.0362(8) -0.0222(7) -0.0115(6) 0.0038(6)
O13 0.0187(7) 0.0233(7) 0.0317(8) 0.0020(6) -0.0027(6) -0.0035(5)
O14 0.0379(9) 0.0474(10) 0.0295(8) -0.0120(7) -0.0126(7) -0.0124(8)
O15 0.0169(7) 0.0317(8) 0.0361(8) -0.0202(7) -0.0052(6) -0.0011(6)
O16 0.0344(8) 0.0204(7) 0.0291(8) -0.0057(6) 0.0037(6) -0.0007(6)
O17 0.0311(8) 0.0339(8) 0.0215(7) -0.0036(6) -0.0016(6) -0.0127(7)
O18 0.0319(9) 0.0338(9) 0.0308(8) -0.0068(7) -0.0002(7) 0.0082(7)
O19 0.0322(17) 0.0327(16) 0.0300(16) -0.0169(13) -0.0115(13) 0.0001(13)
O20 0.0341(17) 0.0333(17) 0.0240(15) -0.0144(13) -0.0063(13) 0.0016(13)
O21 0.0231(16) 0.0361(18) 0.043(2) -0.0022(16) 0.0036(15) -0.0027(14)
O22 0.0485(19) 0.077(2) 0.080(2) -0.0294(19) -0.0197(18) -0.0055(18)
O23 0.063(2) 0.102(3) 0.092(3) 0.004(3) -0.010(2) -0.001(2)
O24 0.056(2) 0.098(3) 0.082(3) -0.004(2) -0.014(2) -0.005(2)
N1 0.0137(7) 0.0165(7) 0.0196(7) -0.0049(6) -0.0017(6) -0.0022(5)
N2 0.0124(7) 0.0172(7) 0.0204(7) -0.0047(6) -0.0020(6) 0.0000(5)
N3 0.0159(7) 0.0164(7) 0.0198(7) -0.0055(6) -0.0030(6) -0.0030(5)
N4 0.0147(7) 0.0154(7) 0.0176(7) -0.0048(5) -0.0034(5) -0.0022(5)
N5 0.0144(7) 0.0186(7) 0.0201(7) -0.0083(6) 0.0006(6) -0.0034(6)
N6 0.0144(7) 0.0179(7) 0.0208(7) -0.0077(6) 0.0009(6) -0.0032(5)
N7 0.0142(7) 0.0200(7) 0.0231(8) -0.0094(6) -0.0042(6) -0.0011(6)
N8 0.0144(7) 0.0187(7) 0.0229(8) -0.0083(6) -0.0030(6) 0.0004(6)
N9 0.0168(7) 0.0198(7) 0.0171(7) -0.0056(6) -0.0017(6) -0.0051(6)
N10 0.0155(7) 0.0185(7) 0.0164(7) -0.0056(6) -0.0013(5) -0.0046(6)
N11 0.0141(7) 0.0232(8) 0.0184(7) -0.0036(6) -0.0027(6) -0.0030(6)
N12 0.0136(7) 0.0233(8) 0.0178(7) -0.0057(6) -0.0007(6) -0.0034(6)
N13 0.0257(8) 0.0240(8) 0.0181(7) -0.0058(6) -0.0043(6) -0.0049(7)
N14 0.0334(14) 0.0273(13) 0.0266(13) -0.0124(10) -0.0108(11) 0.0135(11)
N15 0.040(2) 0.083(3) 0.070(3) -0.025(2) -0.023(2) -0.004(2)
C1 0.0174(8) 0.0220(9) 0.0250(9) -0.0102(7) -0.0017(7) -0.0024(7)
C2 0.0168(8) 0.0207(8) 0.0225(9) -0.0082(7) -0.0014(7) -0.0042(7)
C3 0.0149(8) 0.0217(9) 0.0211(9) -0.0071(7) -0.0030(7) -0.0012(7)
C4 0.0158(8) 0.0184(8) 0.0186(8) -0.0056(7) -0.0003(6) -0.0025(6)
C5 0.0217(9) 0.0228(9) 0.0190(9) -0.0069(7) -0.0032(7) -0.0029(7)
C6 0.0259(10) 0.0222(9) 0.0228(9) -0.0057(7) -0.0096(8) 0.0027(7)
C7 0.0218(9) 0.0189(8) 0.0253(10) -0.0071(7) -0.0030(7) -0.0007(7)
C8 0.0167(8) 0.0183(8) 0.0175(8) -0.0068(6) -0.0028(6) -0.0026(6)
C9 0.0137(8) 0.0179(8) 0.0162(8) -0.0063(6) -0.0017(6) -0.0024(6)
C10 0.0137(8) 0.0183(8) 0.0170(8) -0.0066(6) -0.0007(6) -0.0023(6)
C11 0.0132(7) 0.0174(8) 0.0176(8) -0.0061(6) 0.0010(6) -0.0021(6)
C12 0.0158(8) 0.0178(8) 0.0188(8) -0.0064(7) -0.0038(6) -0.0012(6)
C13 0.0146(8) 0.0162(8) 0.0224(9) -0.0051(7) 0.0018(6) -0.0032(6)
C14 0.0156(8) 0.0176(8) 0.0172(8) -0.0043(6) -0.0033(6) -0.0023(6)
C15 0.0143(8) 0.0163(8) 0.0182(8) -0.0048(6) -0.0006(6) -0.0025(6)
C16 0.0142(8) 0.0164(8) 0.0173(8) -0.0030(6) -0.0015(6) -0.0021(6)
C17 0.0146(8) 0.0197(8) 0.0229(9) -0.0068(7) -0.0016(7) -0.0025(6)
C18 0.0142(8) 0.0206(8) 0.0160(8) -0.0060(6) -0.0020(6) -0.0002(6)
C19 0.0166(8) 0.0190(8) 0.0209(9) -0.0075(7) -0.0002(7) -0.0059(6)
C20 0.0152(8) 0.0146(7) 0.0188(8) -0.0041(6) -0.0029(6) -0.0003(6)
C21 0.0138(8) 0.0168(8) 0.0183(8) -0.0057(6) -0.0018(6) -0.0015(6)
C22 0.0135(8) 0.0165(8) 0.0179(8) -0.0054(6) -0.0023(6) -0.0022(6)
C23 0.0174(8) 0.0179(8) 0.0213(9) -0.0051(7) -0.0032(7) -0.0031(6)
C24 0.0134(8) 0.0166(8) 0.0176(8) -0.0049(6) -0.0014(6) -0.0007(6)
C25 0.0172(8) 0.0182(8) 0.0182(8) -0.0044(6) -0.0049(6) -0.0047(6)

loop_
_atom_type_symbol
_atom_type_description
_atom_type_scat_dispersion_real
_atom_type_scat_dispersion_imag
_atom_type_scat_source
C C 0.0033 0.0016 'International Tables Vol C Tables 4.2.6.8 and 6.1.1.4'
H H 0.0000 0.0000 'International Tables Vol C Tables 4.2.6.8 and 6.1.1.4'
N N 0.0061 0.0033 'International Tables Vol C Tables 4.2.6.8 and 6.1.1.4'
O O 0.0106 0.0060 'International Tables Vol C Tables 4.2.6.8 and 6.1.1.4'
S S 0.1246 0.1234 'International Tables Vol C Tables 4.2.6.8 and 6.1.1.4'
Nd Nd -0.1943 3.0179 'International Tables Vol C Tables 4.2.6.8 and 6.1.1.4'

loop_
_geom_angle_atom_site_label_1
_geom_angle_atom_site_label_2
_geom_angle_atom_site_label_3
_geom_angle
_geom_angle_site_symmetry_1
_geom_angle_site_symmetry_3
O3 Nd O15 86.88(5) . .
O3 Nd O6 103.77(5) . .
O15 Nd O6 144.72(5) . .
O3 Nd O14 144.80(6) . .
O15 Nd O14 73.03(6) . .
O6 Nd O14 79.75(6) . .
O3 Nd O13 145.12(5) . .
O15 Nd O13 105.94(5) . .
O6 Nd O13 84.51(5) . .
O14 Nd O13 69.65(6) . .
O3 Nd O8 73.62(5) . .
O15 Nd O8 72.90(5) . .
O6 Nd O8 78.01(5) . .
O14 Nd O8 72.96(5) . .
O13 Nd O8 140.91(5) . .
O3 Nd O7 77.98(5) . 1_655
O15 Nd O7 70.28(5) . 1_655
O6 Nd O7 144.48(5) . 1_655
O14 Nd O7 119.44(5) . 1_655
O13 Nd O7 76.31(5) . 1_655
O8 Nd O7 134.14(5) . 1_655
O3 Nd O12 73.01(5) . .
O15 Nd O12 143.57(5) . .
O6 Nd O12 71.01(5) . .
O14 Nd O12 138.11(6) . .
O13 Nd O12 78.13(6) . .
O8 Nd O12 126.59(5) . .
O7 Nd O12 75.90(5) 1_655 .
O4 S1 O5 114.01(9) . .
O4 S1 O3 112.01(8) . .
O5 S1 O3 111.69(9) . .
O4 S1 C4 107.18(9) . .
O5 S1 C4 107.24(9) . .
O3 S1 C4 103.98(9) . .
C1 O1 H1 108.7 . .
S1 O3 Nd 155.22(9) . .
C8 O6 Nd 157.97(13) . .
C11 O7 Nd 146.94(12) . 1_455
C14 O8 Nd 156.53(13) . .
Nd O12 H12A 133.4 . .
Nd O12 H12B 122.8 . .
H12A O12 H12B 100.9 . .
Nd O13 H13A 126.4 . .
Nd O13 H13B 122.4 . .
H13A O13 H13B 110.9 . .
Nd O14 H14A 144.0 . .
Nd O14 H14B 110.7 . .
H14A O14 H14B 96.2 . .
Nd O15 H15A 125.1 . .
Nd O15 H15B 113.9 . .
H15A O15 H15B 117.0 . .
C8 N1 C25 123.08(15) . 2_575
C8 N1 C9 111.95(15) . .
C25 N1 C9 122.01(15) 2_575 .
C8 N2 C10 112.33(15) . .
C8 N2 C12 122.81(15) . .
C10 N2 C12 124.81(15) . .
C11 N3 C13 122.21(15) . .
C11 N3 C10 112.01(15) . .
C13 N3 C10 123.70(15) . .
C11 N4 C24 123.79(15) . 2_575
C11 N4 C9 112.24(15) . .
C24 N4 C9 123.70(15) 2_575 .
C14 N5 C12 123.69(16) . .
C14 N5 C15 112.57(15) . .
C12 N5 C15 123.35(15) . .
C14 N6 C18 123.61(15) . .
C14 N6 C16 112.06(15) . .
C18 N6 C16 124.20(15) . .
C17 N7 C16 112.65(15) . .
C17 N7 C19 122.67(16) . .
C16 N7 C19 122.56(15) . .
C17 N8 C13 123.38(16) . .
C17 N8 C15 112.51(15) . .
C13 N8 C15 123.28(16) . .
C20 N9 C18 120.53(15) . .
C20 N9 C21 111.15(15) . .
C18 N9 C21 121.58(15) . .
C20 N10 C22 112.44(15) . .
C20 N10 C24 123.31(15) . .
C22 N10 C24 124.20(15) . .
C23 N11 C25 121.14(16) . .
C23 N11 C22 112.22(15) . .
C25 N11 C22 124.95(15) . .
C23 N12 C19 121.65(16) . .
C23 N12 C21 112.75(15) . .
C19 N12 C21 125.43(15) . .
O18 N13 O17 120.97(18) . .
O18 N13 O16 119.42(17) . .
O17 N13 O16 119.61(18) . .
O21 N14 O20 130.0(2) . .
O21 N14 O19 121.9(3) . .
O20 N14 O19 108.1(2) . .
O23 N15 O22 116.1(6) . .
O23 N15 O24 121.1(6) . .
O22 N15 O24 122.7(6) . .
O2 C1 O1 123.18(19) . .
O2 C1 C2 123.27(19) . .
O1 C1 C2 113.53(17) . .
C3 C2 C7 120.26(18) . .
C3 C2 C1 120.69(17) . .
C7 C2 C1 119.05(18) . .
C4 C3 C2 119.62(18) . .
C4 C3 H3 120.2 . .
C2 C3 H3 120.2 . .
C3 C4 C5 120.90(18) . .
C3 C4 S1 117.82(14) . .
C5 C4 S1 121.28(15) . .
C4 C5 C6 118.96(18) . .
C4 C5 H5 120.5 . .
C6 C5 H5 120.5 . .
C7 C6 C5 120.66(18) . .
C7 C6 H6 119.7 . .
C5 C6 H6 119.7 . .
C6 C7 C2 119.61(18) . .
C6 C7 H7 120.2 . .
C2 C7 H7 120.2 . .
O6 C8 N1 125.46(17) . .
O6 C8 N2 125.58(17) . .
N1 C8 N2 108.93(16) . .
N4 C9 N1 114.81(15) . .
N4 C9 C10 103.39(14) . .
N1 C9 C10 102.88(14) . .
N4 C9 H9 111.7 . .
N1 C9 H9 111.7 . .
C10 C9 H9 111.7 . .
N2 C10 N3 115.76(15) . .
N2 C10 C9 103.20(14) . .
N3 C10 C9 102.47(14) . .
N2 C10 H10 111.6 . .
N3 C10 H10 111.6 . .
C9 C10 H10 111.6 . .
O7 C11 N4 125.61(17) . .
O7 C11 N3 125.55(17) . .
N4 C11 N3 108.83(16) . .
N2 C12 N5 113.65(15) . .
N2 C12 H12C 108.8 . .
N5 C12 H12C 108.8 . .
N2 C12 H12D 108.8 . .
N5 C12 H12D 108.8 . .
H12C C12 H12D 107.7 . .
N8 C13 N3 113.97(15) . .
N8 C13 H13C 108.8 . .
N3 C13 H13C 108.8 . .
N8 C13 H13D 108.8 . .
N3 C13 H13D 108.8 . .
H13C C13 H13D 107.7 . .
O8 C14 N5 126.03(17) . .
O8 C14 N6 124.96(17) . .
N5 C14 N6 108.98(15) . .
N5 C15 N8 113.80(15) . .
N5 C15 C16 103.13(14) . .
N8 C15 C16 103.25(14) . .
N5 C15 H15 112.0 . .
N8 C15 H15 112.0 . .
C16 C15 H15 112.0 . .
N7 C16 N6 113.97(15) . .
N7 C16 C15 103.43(14) . .
N6 C16 C15 103.18(14) . .
N7 C16 H16 111.9 . .
N6 C16 H16 111.9 . .
C15 C16 H16 111.9 . .
O9 C17 N8 126.48(18) . .
O9 C17 N7 125.34(18) . .
N8 C17 N7 108.13(16) . .
N6 C18 N9 114.25(15) . .
N6 C18 H18A 108.7 . .
N9 C18 H18A 108.7 . .
N6 C18 H18B 108.7 . .
N9 C18 H18B 108.7 . .
H18A C18 H18B 107.6 . .
N12 C19 N7 114.66(15) . .
N12 C19 H19A 108.6 . .
N7 C19 H19A 108.6 . .
N12 C19 H19B 108.6 . .
N7 C19 H19B 108.6 . .
H19A C19 H19B 107.6 . .
O10 C20 N10 125.72(17) . .
O10 C20 N9 125.62(17) . .
N10 C20 N9 108.62(15) . .
N12 C21 N9 115.09(15) . .
N12 C21 C22 103.22(14) . .
N9 C21 C22 102.88(14) . .
N12 C21 H21 111.7 . .
N9 C21 H21 111.7 . .
C22 C21 H21 111.7 . .
N10 C22 N11 115.73(15) . .
N10 C22 C21 103.42(14) . .
N11 C22 C21 102.76(14) . .
N10 C22 H22 111.4 . .
N11 C22 H22 111.4 . .
C21 C22 H22 111.4 . .
O11 C23 N11 126.27(18) . .
O11 C23 N12 125.59(18) . .
N11 C23 N12 108.02(16) . .
N4 C24 N10 113.45(15) 2_575 .
N4 C24 H24A 108.9 2_575 .
N10 C24 H24A 108.9 . .
N4 C24 H24B 108.9 2_575 .
N10 C24 H24B 108.9 . .
H24A C24 H24B 107.7 . .
N11 C25 N1 113.21(15) . 2_575
N11 C25 H25A 108.9 . .
N1 C25 H25A 108.9 2_575 .
N11 C25 H25B 108.9 . .
N1 C25 H25B 108.9 2_575 .
H25A C25 H25B 107.7 . .

loop_
_geom_bond_atom_site_label_1
_geom_bond_atom_site_label_2
_geom_bond_distance
_geom_bond_site_symmetry_2
Nd O3 2.4250(14) .
Nd O15 2.4325(15) .
Nd O6 2.4375(13) .
Nd O14 2.4421(16) .
Nd O13 2.4489(14) .
Nd O8 2.4515(13) .
Nd O7 2.4569(13) 1_655
Nd O12 2.4584(15) .
S1 O4 1.4472(14) .
S1 O5 1.4494(15) .
S1 O3 1.4746(14) .
S1 C4 1.7744(19) .
O1 C1 1.322(3) .
O1 H1 0.9296 .
O2 C1 1.219(2) .
O6 C8 1.238(2) .
O7 C11 1.235(2) .
O7 Nd 2.4569(13) 1_455
O8 C14 1.235(2) .
O9 C17 1.223(2) .
O10 C20 1.228(2) .
O11 C23 1.223(2) .
O12 H12A 0.8184 .
O12 H12B 0.9310 .
O13 H13A 0.9683 .
O13 H13B 0.8539 .
O14 H14A 0.9207 .
O14 H14B 0.9543 .
O15 H15A 0.8952 .
O15 H15B 0.8122 .
O16 N13 1.265(2) .
O17 N13 1.245(2) .
O18 N13 1.244(2) .
O19 N14 1.374(3) .
O20 N14 1.288(3) .
O21 N14 1.113(3) .
O22 N15 1.217(6) .
O23 N15 1.202(6) .
O24 N15 1.235(6) .
N1 C8 1.359(2) .
N1 C25 1.449(2) 2_575
N1 C9 1.459(2) .
N2 C8 1.366(2) .
N2 C10 1.443(2) .
N2 C12 1.444(2) .
N3 C11 1.360(2) .
N3 C13 1.453(2) .
N3 C10 1.458(2) .
N4 C11 1.359(2) .
N4 C24 1.447(2) 2_575
N4 C9 1.448(2) .
N5 C14 1.353(2) .
N5 C12 1.444(2) .
N5 C15 1.451(2) .
N6 C14 1.365(2) .
N6 C18 1.444(2) .
N6 C16 1.454(2) .
N7 C17 1.371(2) .
N7 C16 1.446(2) .
N7 C19 1.453(2) .
N8 C17 1.371(2) .
N8 C13 1.445(2) .
N8 C15 1.451(2) .
N9 C20 1.376(2) .
N9 C18 1.446(2) .
N9 C21 1.463(2) .
N10 C20 1.365(2) .
N10 C22 1.445(2) .
N10 C24 1.453(2) .
N11 C23 1.367(2) .
N11 C25 1.438(2) .
N11 C22 1.460(2) .
N12 C23 1.371(2) .
N12 C19 1.443(2) .
N12 C21 1.444(2) .
C1 C2 1.488(3) .
C2 C3 1.391(3) .
C2 C7 1.397(3) .
C3 C4 1.387(3) .
C3 H3 0.9300 .
C4 C5 1.392(3) .
C5 C6 1.400(3) .
C5 H5 0.9300 .
C6 C7 1.386(3) .
C6 H6 0.9300 .
C7 H7 0.9300 .
C9 C10 1.554(2) .
C9 H9 0.9800 .
C10 H10 0.9800 .
C12 H12C 0.9700 .
C12 H12D 0.9700 .
C13 H13C 0.9700 .
C13 H13D 0.9700 .
C15 C16 1.551(3) .
C15 H15 0.9800 .
C16 H16 0.9800 .
C18 H18A 0.9700 .
C18 H18B 0.9700 .
C19 H19A 0.9700 .
C19 H19B 0.9700 .
C21 C22 1.551(3) .
C21 H21 0.9800 .
C22 H22 0.9800 .
C24 N4 1.447(2) 2_575
C24 H24A 0.9700 .
C24 H24B 0.9700 .
C25 N1 1.449(2) 2_575
C25 H25A 0.9700 .
C25 H25B 0.9700 .

loop_
_geom_hbond_atom_site_label_D
_geom_hbond_atom_site_label_H
_geom_hbond_atom_site_label_A
_geom_hbond_distance_DH
_geom_hbond_distance_HA
_geom_hbond_distance_DA
_geom_hbond_angle_DHA
_geom_hbond_site_symmetry_A
O1 H1 O19 0.93 1.81 2.615(3) 143.8 .
O1 H1 O20 0.93 1.73 2.595(4) 153.6 2_665
O12 H12A O5 0.82 1.98 2.783(2) 166.6 2_676
O12 H12B O16 0.93 1.86 2.755(2) 161.2 .
O13 H13A O10 0.97 1.83 2.764(2) 161.8 2_675
O13 H13B O11 0.85 1.89 2.741(2) 171.6 2_575
O14 H14A O22 0.92 1.70 2.606(5) 166.9 .
O15 H15A O9 0.90 1.80 2.688(2) 174.1 1_655
O15 H15B O10 0.81 2.03 2.827(2) 167.5 .
